data_4336536
loop_
_publ_author_name
'Fabrizio Ortu'
'Graeme J. Moxey'
'Alexander J. Blake'
'William Lewis'
'Deborah L. Kays'

_publ_contact_author_address
;  School of Chemistry, University of Nottingham,
   University Park,
   Nottingham, NG7 2RD, United Kingdom
;
_publ_contact_author_email Deborah.Kays@nottingham.ac.uk
_publ_contact_author_fax '+44-(0) 115 951 3461'
_publ_contact_author_name 'Deborah L. Kays'
_publ_contact_author_phone '+49-(0) 115 951 3555'
_publ_section_title
;
 Alkaline Earth Complexes of Silylated Aminopyridinato Ligands: Homoleptic
 Compounds and Heterobimetallic Coordination Polymers
;
_journal_name_full 'Inorganic Chemistry'
_journal_page_first 12429
_journal_page_last 12439
_journal_paper_doi 10.1021/ic4012923
_journal_volume 52
_journal_year 2013
_chemical_formula_moiety 'C46 H54 Ca N4 O2 Si2'
_chemical_formula_sum 'C46 H54 Ca N4 O2 Si2'
_chemical_formula_weight 791.19
_chemical_name_systematic
; 
 ? 
;
_space_group_IT_number 14
_symmetry_cell_setting monoclinic
_symmetry_space_group_name_Hall '-P 2yn'
_symmetry_space_group_name_H-M 'P 1 21/n 1'
_atom_sites_solution_hydrogens geom
_atom_sites_solution_primary direct
_atom_sites_solution_secondary difmap
_audit_creation_method SHELXL-97
_cell_angle_alpha 90.00
_cell_angle_beta 102.838(4)
_cell_angle_gamma 90.00
_cell_formula_units_Z 4
_cell_length_a 14.0470(5)
_cell_length_b 18.5192(6)
_cell_length_c 16.9551(6)
_cell_measurement_reflns_used 12921
_cell_measurement_temperature 90(2)
_cell_measurement_theta_max 74.6318
_cell_measurement_theta_min 3.5810
_cell_volume 4300.4(3)
_computing_cell_refinement
;
CrysAlisPro, Agilent Technologies,
Version 1.171.35.19 (release 27-10-2011 CrysAlis171 .NET)
(compiled Oct 27 2011,15:02:11)
;
_computing_data_collection
;
CrysAlisPro, Agilent Technologies,
Version 1.171.35.19 (release 27-10-2011 CrysAlis171 .NET)
(compiled Oct 27 2011,15:02:11)
;
_computing_data_reduction
;
CrysAlisPro, Agilent Technologies,
Version 1.171.35.19 (release 27-10-2011 CrysAlis171 .NET)
(compiled Oct 27 2011,15:02:11)
;
_computing_structure_refinement 'SHELXL-97 (Sheldrick, 2008)'
_computing_structure_solution 'SHELXS-97 (Sheldrick, 2008)'
_diffrn_ambient_temperature 90(2)
_diffrn_detector_area_resol_mean 10.3613
_diffrn_measured_fraction_theta_full 0.986
_diffrn_measured_fraction_theta_max 0.986
_diffrn_measurement_device_type 'SuperNova, Single source at offset), Atlas'
_diffrn_measurement_method '\w scans'
_diffrn_radiation_monochromator mirror
_diffrn_radiation_source 'SuperNova (Cu) x-ray Source'
_diffrn_radiation_type CuK\a
_diffrn_radiation_wavelength 1.54178
_diffrn_reflns_av_R_equivalents 0.051
_diffrn_reflns_av_sigmaI/netI 0.046
_diffrn_reflns_limit_h_max 16
_diffrn_reflns_limit_h_min -16
_diffrn_reflns_limit_k_max 16
_diffrn_reflns_limit_k_min -22
_diffrn_reflns_limit_l_max 20
_diffrn_reflns_limit_l_min -19
_diffrn_reflns_number 18733
_diffrn_reflns_theta_full 66.59
_diffrn_reflns_theta_max 66.59
_diffrn_reflns_theta_min 3.58
_diffrn_standards_decay_% 0
_diffrn_standards_number 20154
_exptl_absorpt_coefficient_mu 2.112
_exptl_absorpt_correction_T_max 0.683
_exptl_absorpt_correction_T_min 0.364
_exptl_absorpt_correction_type analytical
_exptl_absorpt_process_details
;
CrysAlisPro, Oxford Diffraction Ltd.,
Version 1.171.34.44 (release 25-10-2010 CrysAlis171 .NET)
(compiled Oct 25 2010,18:11:34)
Analytical numeric absorption correction using a multifaceted crystal
            model based on expressions derived by R.C. Clark & J.S. Reid.
(Clark, R. C. & Reid, J. S. (1995). Acta Cryst. A51, 887-897)
;
_exptl_crystal_colour colourless
_exptl_crystal_density_diffrn 1.222
_exptl_crystal_description block
_exptl_crystal_F_000 1688
_exptl_crystal_size_max 0.77
_exptl_crystal_size_mid 0.33
_exptl_crystal_size_min 0.26
_refine_diff_density_max 1.14
_refine_diff_density_min -1.55
_refine_diff_density_rms 0.11
_refine_ls_extinction_method none
_refine_ls_goodness_of_fit_ref 1.08
_refine_ls_hydrogen_treatment constr
_refine_ls_matrix_type full
_refine_ls_number_parameters 921
_refine_ls_number_reflns 7479
_refine_ls_number_restraints 2913
_refine_ls_restrained_S_all 0.97
_refine_ls_R_factor_all 0.144
_refine_ls_R_factor_gt 0.126
_refine_ls_shift/su_max 0.001
_refine_ls_shift/su_mean 0.000
_refine_ls_structure_factor_coef Fsqd
_refine_ls_weighting_details 'calc w=1/[\s^2^(Fo^2^)+45.13P] where P=(Fo^2^+2Fc^2^)/3'
_refine_ls_weighting_scheme calc
_refine_ls_wR_factor_gt 0.241
_refine_ls_wR_factor_ref 0.250
_reflns_number_gt 6338
_reflns_number_total 7479
_reflns_threshold_expression I>2\s(I)
_cod_data_source_file ic4012923_si_001_2.cif
_cod_data_source_block 7
_cod_original_sg_symbol_H-M 'P 21/n'
_cod_database_code 4336536
_nottingham_internal_coll_name CEFOLA
_nottingham_internal_coll_number 9806
_nottingham_internal_coll_client FO/DLK
_nottingham_internal_coll_type custom
_nottingham_internal_coll_frame_time '15 and 60s'
_nottingham_internal_coll_frame_width 1
_nottingham_internal_coll_frame_method '\w scans'
_nottingham_internal_coll_user WL
_nottingham_internal_coll_date 12/3/2011
_nottingham_internal_process_user WL/AJB
_nottingham_internal_process_date 31/03/2011
_nottingham_internal_solution_user FO
_nottingham_internal_solution_date 23/07/2012
_nottingham_internal_refinement_user FO
_nottingham_internal_refinement_date 08/03/2013
_nottingham_internal_validation_user AJB
_nottingham_internal_archive_date 08/03/2013

loop_
_symmetry_equiv_pos_as_xyz
'x, y, z'
'-x+1/2, y+1/2, -z+1/2'
'-x, -y, -z'
'x-1/2, -y-1/2, z-1/2'

loop_
_atom_site_label
_atom_site_type_symbol
_atom_site_fract_x
_atom_site_fract_y
_atom_site_fract_z
_atom_site_U_iso_or_equiv
_atom_site_adp_type
_atom_site_occupancy
_atom_site_symmetry_multiplicity
_atom_site_calc_flag
_atom_site_refinement_flags
_atom_site_disorder_assembly
_atom_site_disorder_group
Ca1 Ca 0.65761(11) 0.74209(6) 0.44436(6) 0.0397(3) Uani 1 1 d DU . .
Si1 Si 0.8341(7) 0.5994(3) 0.5576(6) 0.0413(6) Uani 0.617(5) 1 d PDU A 1
Si1A Si 0.8322(12) 0.5975(5) 0.5582(10) 0.0415(8) Uani 0.383(5) 1 d PDU A 2
Si2 Si 0.8299(5) 0.9011(3) 0.5126(4) 0.0437(7) Uani 0.644(7) 1 d PDU A 1
Si2A Si 0.8318(10) 0.8961(6) 0.5185(7) 0.0441(8) Uani 0.356(7) 1 d PDU A 2
O1 O 0.5534(3) 0.8211(2) 0.3510(2) 0.0394(8) Uani 1 1 d DU A .
O2 O 0.5190(4) 0.6628(3) 0.4106(2) 0.0536(8) Uani 1 1 d DU A .
N1 N 0.7253(12) 0.6827(6) 0.3406(5) 0.0441(12) Uani 0.617(5) 1 d PDU A 1
N1A N 0.7206(19) 0.6687(9) 0.3438(7) 0.0438(12) Uani 0.383(5) 1 d PDU A 2
N2 N 0.7722(8) 0.6434(5) 0.4724(4) 0.0438(11) Uani 0.617(5) 1 d PDU A 1
N2A N 0.7512(12) 0.6323(8) 0.4763(6) 0.0430(11) Uani 0.383(5) 1 d PDU A 2
N3 N 0.5956(9) 0.7990(7) 0.5544(7) 0.0424(10) Uani 0.644(7) 1 d PDU A 1
N3A N 0.6087(16) 0.8017(12) 0.5619(12) 0.0426(11) Uani 0.356(7) 1 d PDU A 2
N4 N 0.7322(12) 0.8462(9) 0.5191(9) 0.0401(9) Uani 0.644(7) 1 d PDU A 1
N4A N 0.733(2) 0.8463(15) 0.5114(16) 0.0401(10) Uani 0.356(7) 1 d PDU A 2
C1 C 0.7783(10) 0.6349(6) 0.3943(5) 0.0446(12) Uani 0.617(5) 1 d PDU A 1
C1A C 0.7614(16) 0.6182(8) 0.4005(7) 0.0443(12) Uani 0.383(5) 1 d PDU A 2
C2 C 0.8397(8) 0.5847(6) 0.3666(5) 0.0453(13) Uani 0.617(5) 1 d PDU A 1
H2 H 0.8815 0.5538 0.4036 0.054 Uiso 0.617(5) 1 calc PR A 1
C2A C 0.7996(14) 0.5530(8) 0.3739(7) 0.0446(14) Uani 0.383(5) 1 d PDU A 2
H2A H 0.8257 0.5164 0.4118 0.053 Uiso 0.383(5) 1 calc PR A 2
C3 C 0.8378(8) 0.5813(6) 0.2850(5) 0.0451(14) Uani 0.617(5) 1 d PDU A 1
H3 H 0.8766 0.5466 0.2654 0.054 Uiso 0.617(5) 1 calc PR A 1
C3A C 0.7982(14) 0.5437(8) 0.2936(7) 0.0451(15) Uani 0.383(5) 1 d PDU A 2
H3A H 0.8230 0.5004 0.2758 0.054 Uiso 0.383(5) 1 calc PR A 2
C4 C 0.7792(8) 0.6285(6) 0.2311(5) 0.0442(14) Uani 0.617(5) 1 d PDU A 1
H4 H 0.7772 0.6260 0.1748 0.053 Uiso 0.617(5) 1 calc PR A 1
C4A C 0.7606(15) 0.5974(8) 0.2377(7) 0.0438(15) Uani 0.383(5) 1 d PDU A 2
H4A H 0.7599 0.5915 0.1819 0.053 Uiso 0.383(5) 1 calc PR A 2
C5 C 0.7244(12) 0.6787(6) 0.2611(5) 0.0431(13) Uani 0.617(5) 1 d PDU A 1
C5A C 0.7244(19) 0.6592(9) 0.2655(8) 0.0431(13) Uani 0.383(5) 1 d PDU A 2
C6 C 0.6668(13) 0.7356(7) 0.2080(7) 0.040(2) Uani 0.617(5) 1 d PDU A 1
H6A H 0.6038 0.7424 0.2230 0.060 Uiso 0.617(5) 1 calc PR A 1
H6B H 0.6556 0.7204 0.1514 0.060 Uiso 0.617(5) 1 calc PR A 1
H6C H 0.7032 0.7811 0.2151 0.060 Uiso 0.617(5) 1 calc PR A 1
C6A C 0.681(2) 0.7193(11) 0.2093(10) 0.040(3) Uani 0.383(5) 1 d PDU A 2
H6AA H 0.6133 0.7269 0.2123 0.060 Uiso 0.383(5) 1 calc PR A 2
H6AB H 0.6842 0.7064 0.1538 0.060 Uiso 0.383(5) 1 calc PR A 2
H6AC H 0.7187 0.7637 0.2250 0.060 Uiso 0.383(5) 1 calc PR A 2
C7 C 0.9678(9) 0.6213(6) 0.5789(10) 0.0420(19) Uani 0.617(5) 1 d PDU A 1
H7A H 0.9933 0.6110 0.5308 0.063 Uiso 0.617(5) 1 calc PR A 1
H7B H 1.0025 0.5919 0.6243 0.063 Uiso 0.617(5) 1 calc PR A 1
H7C H 0.9773 0.6726 0.5928 0.063 Uiso 0.617(5) 1 calc PR A 1
C7A C 0.9560(14) 0.6402(10) 0.5802(18) 0.041(2) Uani 0.383(5) 1 d PDU A 2
H7AA H 0.9933 0.6221 0.5418 0.062 Uiso 0.383(5) 1 calc PR A 2
H7AB H 0.9904 0.6280 0.6355 0.062 Uiso 0.383(5) 1 calc PR A 2
H7AC H 0.9491 0.6927 0.5749 0.062 Uiso 0.383(5) 1 calc PR A 2
C8 C 0.8228(8) 0.4980(4) 0.5450(5) 0.0418(11) Uani 0.617(5) 1 d PDU A 1
C8A C 0.8451(9) 0.4963(5) 0.5700(10) 0.0422(11) Uani 0.383(5) 1 d PDU A 2
C9 C 0.8845(7) 0.4522(4) 0.5986(5) 0.0422(12) Uani 0.617(5) 1 d PDU A 1
H9 H 0.9352 0.4725 0.6391 0.051 Uiso 0.617(5) 1 calc PR A 1
C9A C 0.9352(8) 0.4643(5) 0.6007(9) 0.0417(14) Uani 0.383(5) 1 d PDU A 2
H9A H 0.9914 0.4941 0.6153 0.050 Uiso 0.383(5) 1 calc PR A 2
C10 C 0.8738(8) 0.3778(4) 0.5941(6) 0.0440(13) Uani 0.617(5) 1 d PDU A 1
H10 H 0.9156 0.3480 0.6324 0.053 Uiso 0.617(5) 1 calc PR A 1
C10A C 0.9459(9) 0.3900(6) 0.6105(9) 0.0428(15) Uani 0.383(5) 1 d PDU A 2
H10A H 1.0088 0.3698 0.6306 0.051 Uiso 0.383(5) 1 calc PR A 2
C11 C 0.8028(8) 0.3469(4) 0.5344(6) 0.0476(15) Uani 0.617(5) 1 d PDU A 1
H11 H 0.7961 0.2958 0.5307 0.057 Uiso 0.617(5) 1 calc PR A 1
C11A C 0.8653(10) 0.3459(6) 0.5911(10) 0.0448(14) Uani 0.383(5) 1 d PDU A 2
H11A H 0.8726 0.2950 0.5959 0.054 Uiso 0.383(5) 1 calc PR A 2
C12 C 0.7414(7) 0.3910(4) 0.4800(6) 0.0497(14) Uani 0.617(5) 1 d PDU A 1
H12 H 0.6919 0.3704 0.4387 0.060 Uiso 0.617(5) 1 calc PR A 1
C12A C 0.7741(9) 0.3759(6) 0.5647(10) 0.0470(14) Uani 0.383(5) 1 d PDU A 2
H12A H 0.7178 0.3459 0.5537 0.056 Uiso 0.383(5) 1 calc PR A 2
C13 C 0.7522(7) 0.4657(4) 0.4857(5) 0.0467(13) Uani 0.617(5) 1 d PDU A 1
H13 H 0.7097 0.4953 0.4476 0.056 Uiso 0.617(5) 1 calc PR A 1
C13A C 0.7644(8) 0.4506(5) 0.5540(9) 0.0458(12) Uani 0.383(5) 1 d PDU A 2
H13A H 0.7012 0.4707 0.5354 0.055 Uiso 0.383(5) 1 calc PR A 2
C14 C 0.775(2) 0.6234(6) 0.6450(13) 0.0412(10) Uani 0.617(5) 1 d PDU A 1
C14A C 0.781(4) 0.6308(8) 0.646(2) 0.0414(11) Uani 0.383(5) 1 d PDU A 2
C15 C 0.7672(11) 0.6961(5) 0.6649(8) 0.0411(13) Uani 0.617(5) 1 d PDU A 1
H15 H 0.7921 0.7322 0.6351 0.049 Uiso 0.617(5) 1 calc PR A 1
C15A C 0.7869(19) 0.7039(7) 0.6664(13) 0.0417(14) Uani 0.383(5) 1 d PDU A 2
H15A H 0.8184 0.7362 0.6369 0.050 Uiso 0.383(5) 1 calc PR A 2
C16 C 0.7236(10) 0.7168(5) 0.7272(8) 0.0415(14) Uani 0.617(5) 1 d PDU A 1
H16 H 0.7203 0.7665 0.7403 0.050 Uiso 0.617(5) 1 calc PR A 1
C16A C 0.7473(17) 0.7304(7) 0.7285(13) 0.0419(15) Uani 0.383(5) 1 d PDU A 2
H16A H 0.7497 0.7807 0.7398 0.050 Uiso 0.383(5) 1 calc PR A 2
C17 C 0.6851(10) 0.6657(5) 0.7701(7) 0.0425(15) Uani 0.617(5) 1 d PDU A 1
H17 H 0.6566 0.6797 0.8136 0.051 Uiso 0.617(5) 1 calc PR A 1
C17A C 0.7046(17) 0.6840(8) 0.7738(12) 0.0422(15) Uani 0.383(5) 1 d PDU A 2
H17A H 0.6724 0.7024 0.8133 0.051 Uiso 0.383(5) 1 calc PR A 2
C18 C 0.6882(10) 0.5938(5) 0.7491(6) 0.0432(14) Uani 0.617(5) 1 d PDU A 1
H18 H 0.6603 0.5582 0.7773 0.052 Uiso 0.617(5) 1 calc PR A 1
C18A C 0.7086(16) 0.6104(8) 0.7615(10) 0.0424(15) Uani 0.383(5) 1 d PDU A 2
H18A H 0.6854 0.5778 0.7962 0.051 Uiso 0.383(5) 1 calc PR A 2
C19 C 0.7323(11) 0.5735(5) 0.6865(7) 0.0426(13) Uani 0.617(5) 1 d PDU A 1
H19 H 0.7328 0.5240 0.6721 0.051 Uiso 0.617(5) 1 calc PR A 1
C19A C 0.7470(18) 0.5844(7) 0.6978(11) 0.0422(13) Uani 0.383(5) 1 d PDU A 2
H19A H 0.7496 0.5338 0.6895 0.051 Uiso 0.383(5) 1 calc PR A 2
C20 C 0.6711(14) 0.8478(10) 0.5701(11) 0.0414(10) Uani 0.644(7) 1 d PDU A 1
C20A C 0.681(3) 0.8525(17) 0.5676(19) 0.0413(10) Uani 0.356(7) 1 d PDU A 2
C21 C 0.6750(9) 0.8979(7) 0.6355(7) 0.0415(12) Uani 0.644(7) 1 d PDU A 1
H21 H 0.7244 0.9339 0.6465 0.050 Uiso 0.644(7) 1 calc PR A 1
C21A C 0.6985(15) 0.9027(12) 0.6335(12) 0.0417(13) Uani 0.356(7) 1 d PDU A 2
H21A H 0.7519 0.9353 0.6401 0.050 Uiso 0.356(7) 1 calc PR A 2
C22 C 0.6070(8) 0.8931(6) 0.6818(6) 0.0427(13) Uani 0.644(7) 1 d PDU A 1
H22 H 0.6112 0.9249 0.7264 0.051 Uiso 0.644(7) 1 calc PR A 1
C22A C 0.6385(14) 0.9036(10) 0.6869(10) 0.0419(14) Uani 0.356(7) 1 d PDU A 2
H22A H 0.6480 0.9383 0.7292 0.050 Uiso 0.356(7) 1 calc PR A 2
C23 C 0.5320(8) 0.8428(6) 0.6650(5) 0.0434(13) Uani 0.644(7) 1 d PDU A 1
H23 H 0.4832 0.8409 0.6958 0.052 Uiso 0.644(7) 1 calc PR A 1
C23A C 0.5630(14) 0.8528(10) 0.6785(10) 0.0435(14) Uani 0.356(7) 1 d PDU A 2
H23A H 0.5206 0.8522 0.7150 0.052 Uiso 0.356(7) 1 calc PR A 2
C24 C 0.5309(8) 0.7954(6) 0.6014(6) 0.0435(12) Uani 0.644(7) 1 d PDU A 1
C24A C 0.5516(14) 0.8039(11) 0.6162(10) 0.0434(12) Uani 0.356(7) 1 d PDU A 2
C25 C 0.4549(9) 0.7376(7) 0.5818(6) 0.051(2) Uani 0.644(7) 1 d PDU A 1
H25A H 0.4261 0.7379 0.5236 0.076 Uiso 0.644(7) 1 calc PR A 1
H25B H 0.4039 0.7465 0.6117 0.076 Uiso 0.644(7) 1 calc PR A 1
H25C H 0.4851 0.6904 0.5973 0.076 Uiso 0.644(7) 1 calc PR A 1
C25A C 0.4787(15) 0.7437(11) 0.6063(11) 0.046(2) Uani 0.356(7) 1 d PDU A 2
H25D H 0.4441 0.7405 0.5494 0.069 Uiso 0.356(7) 1 calc PR A 2
H25E H 0.4318 0.7531 0.6400 0.069 Uiso 0.356(7) 1 calc PR A 2
H25F H 0.5126 0.6981 0.6229 0.069 Uiso 0.356(7) 1 calc PR A 2
C26 C 0.9314(10) 0.8726(9) 0.6011(8) 0.048(2) Uani 0.606(10) 1 d PDU A 1
H26A H 0.9073 0.8739 0.6511 0.072 Uiso 0.606(10) 1 calc PR A 1
H26B H 0.9867 0.9058 0.6059 0.072 Uiso 0.606(10) 1 calc PR A 1
H26C H 0.9524 0.8235 0.5920 0.072 Uiso 0.606(10) 1 calc PR A 1
C26A C 0.9531(14) 0.8914(14) 0.5935(13) 0.049(3) Uani 0.394(10) 1 d PDU A 2
H26D H 0.9460 0.9107 0.6457 0.073 Uiso 0.394(10) 1 calc PR A 2
H26E H 1.0015 0.9200 0.5734 0.073 Uiso 0.394(10) 1 calc PR A 2
H26F H 0.9748 0.8411 0.6002 0.073 Uiso 0.394(10) 1 calc PR A 2
C27 C 0.8056(8) 1.0014(5) 0.5138(13) 0.0450(11) Uani 0.644(7) 1 d PDU A 1
C27A C 0.7953(13) 0.9950(7) 0.516(2) 0.0445(12) Uani 0.356(7) 1 d PDU A 2
C28 C 0.8792(6) 1.0532(5) 0.5289(6) 0.0496(14) Uani 0.644(7) 1 d PDU A 1
H28 H 0.9451 1.0377 0.5451 0.059 Uiso 0.644(7) 1 calc PR A 1
C28A C 0.8629(10) 1.0488(7) 0.5442(11) 0.0487(15) Uani 0.356(7) 1 d PDU A 2
H28A H 0.9283 1.0360 0.5686 0.058 Uiso 0.356(7) 1 calc PR A 2
C29 C 0.8602(7) 1.1266(5) 0.5210(6) 0.0505(14) Uani 0.644(7) 1 d PDU A 1
H29 H 0.9123 1.1603 0.5275 0.061 Uiso 0.644(7) 1 calc PR A 1
C29A C 0.8362(11) 1.1222(7) 0.5370(11) 0.0499(16) Uani 0.356(7) 1 d PDU A 2
H29A H 0.8808 1.1585 0.5616 0.060 Uiso 0.356(7) 1 calc PR A 2
C30 C 0.7648(8) 1.1501(6) 0.5037(9) 0.0501(14) Uani 0.644(7) 1 d PDU A 1
H30 H 0.7508 1.2003 0.5033 0.060 Uiso 0.644(7) 1 calc PR A 1
C30A C 0.7453(12) 1.1403(8) 0.4943(16) 0.0493(15) Uani 0.356(7) 1 d PDU A 2
H30A H 0.7310 1.1892 0.4792 0.059 Uiso 0.356(7) 1 calc PR A 2
C31 C 0.6893(7) 1.1002(5) 0.4868(7) 0.0453(14) Uani 0.644(7) 1 d PDU A 1
H31 H 0.6235 1.1160 0.4710 0.054 Uiso 0.644(7) 1 calc PR A 1
C31A C 0.6739(11) 1.0884(9) 0.4727(13) 0.0448(15) Uani 0.356(7) 1 d PDU A 2
H31A H 0.6077 1.1018 0.4523 0.054 Uiso 0.356(7) 1 calc PR A 2
C32 C 0.7107(7) 1.0268(5) 0.4932(8) 0.0434(13) Uani 0.644(7) 1 d PDU A 1
H32 H 0.6584 0.9931 0.4831 0.052 Uiso 0.644(7) 1 calc PR A 1
C32A C 0.7004(11) 1.0158(8) 0.4814(14) 0.0434(14) Uani 0.356(7) 1 d PDU A 2
H32A H 0.6525 0.9798 0.4631 0.052 Uiso 0.356(7) 1 calc PR A 2
C33 C 0.8659(9) 0.8902(5) 0.4113(5) 0.0426(10) Uani 0.644(7) 1 d PDU A 1
C33A C 0.8644(17) 0.8648(7) 0.4212(8) 0.0427(11) Uani 0.356(7) 1 d PDU A 2
C34 C 0.8978(8) 0.8233(5) 0.3902(5) 0.0433(12) Uani 0.644(7) 1 d PDU A 1
H34 H 0.9028 0.7842 0.4271 0.052 Uiso 0.644(7) 1 calc PR A 1
C34A C 0.8886(15) 0.7933(6) 0.4104(8) 0.0427(13) Uani 0.356(7) 1 d PDU A 2
H34A H 0.8841 0.7587 0.4507 0.051 Uiso 0.356(7) 1 calc PR A 2
C35 C 0.9227(8) 0.8126(5) 0.3162(5) 0.0434(13) Uani 0.644(7) 1 d PDU A 1
H35 H 0.9442 0.7665 0.3028 0.052 Uiso 0.644(7) 1 calc PR A 1
C35A C 0.9194(14) 0.7715(7) 0.3415(8) 0.0433(14) Uani 0.356(7) 1 d PDU A 2
H35A H 0.9339 0.7221 0.3345 0.052 Uiso 0.356(7) 1 calc PR A 2
C36 C 0.9162(8) 0.8690(5) 0.2622(5) 0.0438(14) Uani 0.644(7) 1 d PDU A 1
H36 H 0.9343 0.8620 0.2120 0.053 Uiso 0.644(7) 1 calc PR A 1
C36A C 0.9290(15) 0.8214(8) 0.2834(8) 0.0435(14) Uani 0.356(7) 1 d PDU A 2
H36A H 0.9523 0.8069 0.2373 0.052 Uiso 0.356(7) 1 calc PR A 2
C37 C 0.8833(8) 0.9355(5) 0.2810(4) 0.0440(13) Uani 0.644(7) 1 d PDU A 1
H37 H 0.8781 0.9744 0.2437 0.053 Uiso 0.644(7) 1 calc PR A 1
C37A C 0.9044(14) 0.8925(8) 0.2925(8) 0.0434(13) Uani 0.356(7) 1 d PDU A 2
H37A H 0.9073 0.9267 0.2514 0.052 Uiso 0.356(7) 1 calc PR A 2
C38 C 0.8575(8) 0.9455(5) 0.3555(4) 0.0434(12) Uani 0.644(7) 1 d PDU A 1
H38 H 0.8338 0.9912 0.3678 0.052 Uiso 0.644(7) 1 calc PR A 1
C38A C 0.8752(14) 0.9141(7) 0.3623(8) 0.0432(12) Uani 0.356(7) 1 d PDU A 2
H38A H 0.8624 0.9637 0.3696 0.052 Uiso 0.356(7) 1 calc PR A 2
C39 C 0.5936(5) 0.8847(3) 0.3192(4) 0.0410(11) Uani 1 1 d DU . .
H39A H 0.6025 0.8752 0.2639 0.049 Uiso 1 1 calc R A .
H39B H 0.6577 0.8975 0.3541 0.049 Uiso 1 1 calc R . .
C40 C 0.5206(5) 0.9461(4) 0.3183(4) 0.0442(12) Uani 1 1 d DU A .
H40A H 0.5544 0.9925 0.3343 0.053 Uiso 1 1 calc R . .
H40B H 0.4767 0.9515 0.2642 0.053 Uiso 1 1 calc R . .
C41 C 0.4648(5) 0.9212(4) 0.3806(4) 0.0466(12) Uani 1 1 d DU . .
H41A H 0.5010 0.9325 0.4363 0.056 Uiso 1 1 calc R A .
H41B H 0.3992 0.9435 0.3710 0.056 Uiso 1 1 calc R . .
C42 C 0.4583(5) 0.8410(4) 0.3659(4) 0.0451(11) Uani 1 1 d DU A .
H42A H 0.4458 0.8152 0.4138 0.054 Uiso 1 1 calc R . .
H42B H 0.4053 0.8293 0.3185 0.054 Uiso 1 1 calc R . .
C43 C 0.4694(6) 0.6494(4) 0.3271(4) 0.0609(13) Uani 1 1 d DU . .
H43A H 0.5171 0.6363 0.2943 0.073 Uiso 0.606(10) 1 calc PR A 1
H43B H 0.4331 0.6928 0.3032 0.073 Uiso 0.606(10) 1 calc PR A 1
H43C H 0.4933 0.6828 0.2902 0.073 Uiso 0.394(10) 1 calc PR A 2
H43D H 0.3981 0.6559 0.3198 0.073 Uiso 0.394(10) 1 calc PR A 2
C44 C 0.4026(9) 0.5897(6) 0.3294(7) 0.0595(17) Uani 0.606(10) 1 d PDU A 1
H44A H 0.3838 0.5645 0.2767 0.071 Uiso 0.606(10) 1 calc PR A 1
H44B H 0.3433 0.6054 0.3471 0.071 Uiso 0.606(10) 1 calc PR A 1
C44A C 0.4942(16) 0.5691(7) 0.3097(9) 0.0592(16) Uani 0.394(10) 1 d PDU A 2
H44C H 0.4372 0.5450 0.2748 0.071 Uiso 0.394(10) 1 calc PR A 2
H44D H 0.5499 0.5670 0.2826 0.071 Uiso 0.394(10) 1 calc PR A 2
C45 C 0.4691(11) 0.5442(6) 0.3928(6) 0.0597(16) Uani 0.606(10) 1 d PDU A 1
H45A H 0.4307 0.5087 0.4166 0.072 Uiso 0.606(10) 1 calc PR A 1
H45B H 0.5171 0.5178 0.3688 0.072 Uiso 0.606(10) 1 calc PR A 1
C45A C 0.5208(19) 0.5333(8) 0.3930(8) 0.0577(17) Uani 0.394(10) 1 d PDU A 2
H45C H 0.5865 0.5113 0.4024 0.069 Uiso 0.394(10) 1 calc PR A 2
H45D H 0.4728 0.4953 0.3978 0.069 Uiso 0.394(10) 1 calc PR A 2
C46 C 0.5185(6) 0.5953(4) 0.4543(4) 0.0569(12) Uani 1 1 d DU . .
H46A H 0.4825 0.6007 0.4980 0.068 Uiso 0.606(10) 1 calc PR A 1
H46B H 0.5859 0.5792 0.4783 0.068 Uiso 0.606(10) 1 calc PR A 1
H46C H 0.4590 0.5919 0.4763 0.068 Uiso 0.394(10) 1 calc PR A 2
H46D H 0.5763 0.5925 0.4999 0.068 Uiso 0.394(10) 1 calc PR A 2

loop_
_atom_site_aniso_label
_atom_site_aniso_U_11
_atom_site_aniso_U_22
_atom_site_aniso_U_33
_atom_site_aniso_U_23
_atom_site_aniso_U_13
_atom_site_aniso_U_12
Ca1 0.0667(9) 0.0386(6) 0.0150(5) 0.0068(4) 0.0117(5) 0.0278(5)
Si1 0.0694(14) 0.0297(10) 0.0228(10) 0.0006(10) 0.0061(10) 0.0258(11)
Si1A 0.0691(17) 0.0307(13) 0.0232(13) 0.0013(13) 0.0069(13) 0.0245(13)
Si2 0.0533(13) 0.0602(13) 0.0148(12) -0.0060(11) 0.0018(10) 0.0305(10)
Si2A 0.0542(16) 0.0598(15) 0.0159(15) -0.0063(15) 0.0025(13) 0.0275(13)
O1 0.0425(19) 0.0556(19) 0.0227(15) 0.0176(14) 0.0130(13) 0.0224(14)
O2 0.0756(18) 0.0571(19) 0.0272(17) 0.0145(14) 0.0097(16) 0.0117(15)
N1 0.070(2) 0.045(3) 0.0169(14) -0.0007(16) 0.0085(17) 0.028(2)
N1A 0.069(2) 0.044(3) 0.0169(16) -0.0007(17) 0.0081(19) 0.026(2)
N2 0.073(2) 0.0388(19) 0.0195(14) 0.0005(16) 0.0093(17) 0.0299(17)
N2A 0.071(2) 0.0375(19) 0.0201(15) 0.0016(17) 0.0096(18) 0.0269(18)
N3 0.062(3) 0.049(2) 0.0179(18) 0.0108(16) 0.0120(19) 0.0346(17)
N3A 0.062(3) 0.049(2) 0.0177(19) 0.0096(17) 0.0121(19) 0.0354(18)
N4 0.0553(19) 0.0496(17) 0.015(2) -0.0014(16) 0.0067(14) 0.0334(14)
N4A 0.055(2) 0.0492(18) 0.016(2) -0.0014(17) 0.0072(15) 0.0319(16)
C1 0.070(2) 0.044(2) 0.0195(15) -0.0006(17) 0.0098(18) 0.0294(19)
C1A 0.070(2) 0.043(2) 0.0199(15) 0.0002(17) 0.0095(19) 0.027(2)
C2 0.070(3) 0.046(3) 0.0207(19) 0.001(2) 0.012(2) 0.030(2)
C2A 0.069(3) 0.045(3) 0.020(2) 0.000(2) 0.011(2) 0.028(2)
C3 0.069(3) 0.046(3) 0.0211(19) 0.000(2) 0.012(2) 0.030(2)
C3A 0.069(3) 0.046(3) 0.021(2) -0.001(2) 0.011(2) 0.028(3)
C4 0.068(3) 0.046(3) 0.018(2) -0.001(2) 0.010(2) 0.028(3)
C4A 0.067(3) 0.046(3) 0.019(2) -0.001(2) 0.011(2) 0.026(3)
C5 0.067(3) 0.045(3) 0.0174(16) -0.001(2) 0.0092(19) 0.028(2)
C5A 0.066(3) 0.045(3) 0.0176(17) -0.001(2) 0.009(2) 0.026(3)
C6 0.060(5) 0.042(5) 0.018(3) 0.000(3) 0.010(3) 0.023(3)
C6A 0.062(6) 0.042(5) 0.016(4) -0.001(3) 0.012(4) 0.020(4)
C7 0.073(2) 0.030(4) 0.023(3) 0.005(4) 0.010(3) 0.018(3)
C7A 0.070(3) 0.028(5) 0.025(4) 0.005(5) 0.008(3) 0.024(3)
C8 0.066(2) 0.0312(14) 0.028(2) -0.0019(15) 0.0084(19) 0.0216(17)
C8A 0.066(2) 0.0303(15) 0.029(2) -0.0020(18) 0.008(2) 0.0214(16)
C9 0.066(3) 0.0296(17) 0.030(2) -0.0016(18) 0.008(2) 0.021(2)
C9A 0.066(3) 0.029(2) 0.029(2) -0.002(2) 0.009(3) 0.021(2)
C10 0.066(3) 0.0304(19) 0.034(2) -0.002(2) 0.009(2) 0.020(2)
C10A 0.066(3) 0.029(2) 0.032(3) -0.002(3) 0.008(3) 0.019(2)
C11 0.068(3) 0.034(2) 0.040(3) -0.005(2) 0.009(2) 0.017(2)
C11A 0.067(3) 0.031(2) 0.035(3) -0.004(3) 0.009(3) 0.018(2)
C12 0.068(3) 0.038(2) 0.040(3) -0.007(2) 0.005(2) 0.019(2)
C12A 0.067(3) 0.033(2) 0.038(3) -0.004(2) 0.006(3) 0.017(2)
C13 0.067(3) 0.0370(19) 0.034(2) -0.005(2) 0.005(2) 0.023(2)
C13A 0.067(3) 0.0338(18) 0.034(2) -0.004(2) 0.006(2) 0.0196(19)
C14 0.068(2) 0.032(2) 0.0209(17) 0.0009(16) 0.0044(16) 0.025(2)
C14A 0.068(2) 0.032(2) 0.0213(17) 0.0005(17) 0.0043(17) 0.025(2)
C15 0.068(3) 0.032(2) 0.020(2) 0.0020(19) 0.003(2) 0.023(2)
C15A 0.069(3) 0.032(2) 0.021(2) 0.001(2) 0.002(2) 0.024(2)
C16 0.068(3) 0.031(3) 0.022(2) 0.000(2) 0.002(2) 0.023(2)
C16A 0.069(3) 0.032(3) 0.022(2) 0.000(2) 0.003(3) 0.023(3)
C17 0.068(3) 0.032(3) 0.024(2) 0.000(2) 0.005(2) 0.022(3)
C17A 0.068(3) 0.032(3) 0.024(2) -0.002(2) 0.004(3) 0.022(3)
C18 0.069(3) 0.033(3) 0.026(2) -0.001(2) 0.007(2) 0.021(3)
C18A 0.068(3) 0.032(3) 0.024(2) -0.003(2) 0.005(2) 0.020(3)
C19 0.069(3) 0.033(3) 0.025(2) -0.001(2) 0.006(2) 0.022(2)
C19A 0.068(3) 0.033(3) 0.024(2) -0.001(2) 0.005(2) 0.022(2)
C20 0.059(2) 0.048(2) 0.0173(17) 0.0051(15) 0.0100(16) 0.0367(16)
C20A 0.059(2) 0.048(2) 0.0173(18) 0.0048(16) 0.0105(17) 0.0365(18)
C21 0.060(3) 0.048(2) 0.0192(19) 0.0060(17) 0.014(2) 0.037(2)
C21A 0.060(3) 0.049(2) 0.018(2) 0.0050(18) 0.014(2) 0.038(2)
C22 0.062(3) 0.048(3) 0.020(2) 0.009(2) 0.015(2) 0.037(2)
C22A 0.060(3) 0.049(3) 0.019(2) 0.008(2) 0.014(2) 0.039(2)
C23 0.063(3) 0.051(3) 0.019(2) 0.0124(19) 0.014(2) 0.036(2)
C23A 0.063(3) 0.050(3) 0.019(2) 0.011(2) 0.014(3) 0.036(2)
C24 0.065(3) 0.050(2) 0.017(2) 0.0130(19) 0.012(2) 0.033(2)
C24A 0.065(3) 0.050(2) 0.017(2) 0.012(2) 0.013(2) 0.034(2)
C25 0.078(5) 0.061(4) 0.015(4) 0.017(3) 0.013(4) 0.020(3)
C25A 0.075(5) 0.054(4) 0.010(5) 0.016(4) 0.012(4) 0.028(3)
C26 0.056(4) 0.064(5) 0.019(3) -0.004(4) -0.002(3) 0.025(4)
C26A 0.059(4) 0.065(5) 0.018(4) -0.003(4) -0.001(4) 0.026(4)
C27 0.061(2) 0.0578(16) 0.015(2) -0.0051(18) 0.0050(19) 0.0215(15)
C27A 0.061(2) 0.0572(17) 0.015(2) -0.0047(19) 0.006(2) 0.0214(16)
C28 0.065(3) 0.0651(19) 0.017(3) -0.005(2) 0.006(2) 0.0159(18)
C28A 0.066(3) 0.063(2) 0.016(3) -0.005(2) 0.006(2) 0.016(2)
C29 0.069(3) 0.064(2) 0.018(3) -0.005(2) 0.008(2) 0.012(2)
C29A 0.069(3) 0.062(2) 0.018(3) -0.005(3) 0.006(3) 0.013(2)
C30 0.070(3) 0.060(2) 0.019(3) -0.004(2) 0.006(2) 0.014(2)
C30A 0.069(3) 0.059(2) 0.018(3) -0.004(3) 0.007(2) 0.015(2)
C31 0.064(3) 0.055(2) 0.016(3) -0.001(2) 0.009(2) 0.019(2)
C31A 0.065(3) 0.054(2) 0.015(3) -0.003(2) 0.008(2) 0.019(2)
C32 0.061(2) 0.055(2) 0.014(3) -0.002(2) 0.009(2) 0.022(2)
C32A 0.061(2) 0.055(2) 0.014(3) -0.003(2) 0.008(2) 0.022(2)
C33 0.051(2) 0.058(2) 0.0171(16) -0.0061(17) 0.0036(16) 0.025(2)
C33A 0.051(2) 0.058(2) 0.0172(18) -0.0060(18) 0.0038(16) 0.024(2)
C34 0.052(2) 0.057(2) 0.019(2) -0.006(2) 0.0049(19) 0.024(2)
C34A 0.051(3) 0.057(3) 0.019(2) -0.006(2) 0.005(2) 0.022(3)
C35 0.053(3) 0.056(3) 0.020(2) -0.007(2) 0.005(2) 0.021(2)
C35A 0.052(3) 0.057(3) 0.020(3) -0.007(2) 0.005(3) 0.020(3)
C36 0.053(3) 0.057(3) 0.020(2) -0.007(2) 0.007(2) 0.019(3)
C36A 0.053(3) 0.057(3) 0.020(3) -0.007(2) 0.006(2) 0.020(3)
C37 0.054(3) 0.056(3) 0.021(2) -0.005(2) 0.005(2) 0.020(3)
C37A 0.053(3) 0.056(3) 0.020(2) -0.006(2) 0.006(2) 0.020(3)
C38 0.052(3) 0.056(3) 0.0193(19) -0.006(2) 0.003(2) 0.022(2)
C38A 0.052(3) 0.057(3) 0.020(2) -0.006(2) 0.004(2) 0.022(2)
C39 0.045(3) 0.056(2) 0.028(2) 0.0209(19) 0.020(2) 0.0271(19)
C40 0.046(3) 0.059(2) 0.033(2) 0.021(2) 0.020(2) 0.030(2)
C41 0.045(3) 0.066(2) 0.034(2) 0.020(2) 0.022(2) 0.030(2)
C42 0.044(2) 0.067(2) 0.030(2) 0.019(2) 0.019(2) 0.022(2)
C43 0.085(3) 0.061(3) 0.033(2) 0.0140(19) 0.003(2) 0.007(2)
C44 0.085(4) 0.058(3) 0.033(3) 0.013(2) 0.007(3) 0.009(2)
C44A 0.083(4) 0.058(3) 0.032(2) 0.015(2) 0.005(3) 0.004(3)
C45 0.082(4) 0.059(3) 0.035(3) 0.016(2) 0.007(3) 0.007(3)
C45A 0.080(4) 0.058(3) 0.033(3) 0.016(2) 0.007(3) 0.002(3)
C46 0.079(3) 0.060(2) 0.031(2) 0.0172(17) 0.011(2) 0.008(2)

loop_
_atom_type_symbol
_atom_type_description
_atom_type_scat_dispersion_real
_atom_type_scat_dispersion_imag
_atom_type_scat_source
C C 0.0181 0.0091 'International Tables Vol C Tables 4.2.6.8 and 6.1.1.4'
H H 0.0000 0.0000 'International Tables Vol C Tables 4.2.6.8 and 6.1.1.4'
Ca Ca 0.3641 1.2855 'International Tables Vol C Tables 4.2.6.8 and 6.1.1.4'
N N 0.0311 0.0180 'International Tables Vol C Tables 4.2.6.8 and 6.1.1.4'
O O 0.0492 0.0322 'International Tables Vol C Tables 4.2.6.8 and 6.1.1.4'
Si Si 0.2541 0.3302 'International Tables Vol C Tables 4.2.6.8 and 6.1.1.4'

loop_
_geom_angle_atom_site_label_1
_geom_angle_atom_site_label_2
_geom_angle_atom_site_label_3
_geom_angle
N4A Ca1 O1 87.8(10)
N4A Ca1 O2 149.9(5)
O1 Ca1 O2 82.70(15)
N4A Ca1 N2 108.4(10)
O1 Ca1 N2 151.0(2)
O2 Ca1 N2 93.1(3)
N4A Ca1 N4 3.0(8)
O1 Ca1 N4 89.4(6)
O2 Ca1 N4 147.9(3)
N2 Ca1 N4 108.0(6)
N4A Ca1 N2A 114.5(11)
O1 Ca1 N2A 152.0(3)
O2 Ca1 N2A 84.9(5)
N2 Ca1 N2A 8.9(6)
N4 Ca1 N2A 113.8(7)
N4A Ca1 N1 120.6(6)
O1 Ca1 N1 94.4(2)
O2 Ca1 N1 88.7(4)
N2 Ca1 N1 56.7(2)
N4 Ca1 N1 123.0(5)
N2A Ca1 N1 60.2(4)
N4A Ca1 N3 58.9(5)
O1 Ca1 N3 88.4(4)
O2 Ca1 N3 92.2(3)
N2 Ca1 N3 120.5(4)
N4 Ca1 N3 56.4(2)
N2A Ca1 N3 117.1(5)
N1 Ca1 N3 177.1(5)
N4A Ca1 N1A 125.8(8)
O1 Ca1 N1A 98.0(3)
O2 Ca1 N1A 84.0(7)
N2 Ca1 N1A 53.0(4)
N4 Ca1 N1A 128.0(7)
N2A Ca1 N1A 55.7(3)
N1 Ca1 N1A 6.3(8)
N3 Ca1 N1A 172.1(5)
N4A Ca1 N3A 55.3(3)
O1 Ca1 N3A 91.2(7)
O2 Ca1 N3A 96.2(4)
N2 Ca1 N3A 117.8(7)
N4 Ca1 N3A 52.7(5)
N2A Ca1 N3A 115.1(8)
N1 Ca1 N3A 173.0(7)
N3 Ca1 N3A 4.7(7)
N1A Ca1 N3A 170.8(8)
N2 Si1 C7 111.0(7)
N2 Si1 C8 111.2(6)
C7 Si1 C8 107.0(6)
N2 Si1 C14 108.5(10)
C7 Si1 C14 112.8(11)
C8 Si1 C14 106.2(6)
N2A Si1A C7A 115.1(12)
N2A Si1A C8A 119.4(10)
C7A Si1A C8A 109.6(9)
N2A Si1A C14A 102.5(17)
C7A Si1A C14A 101.6(17)
C8A Si1A C14A 106.4(10)
N4 Si2 C27 115.4(8)
N4 Si2 C26 104.7(10)
C27 Si2 C26 111.7(8)
N4 Si2 C33 111.6(6)
C27 Si2 C33 101.4(8)
C26 Si2 C33 112.3(7)
N4A Si2A C26A 130.0(19)
N4A Si2A C33A 97.3(10)
C26A Si2A C33A 102.4(12)
N4A Si2A C27A 108.6(15)
C26A Si2A C27A 104.9(11)
C33A Si2A C27A 113.1(14)
C39 O1 C42 107.8(4)
C39 O1 Ca1 120.4(3)
C42 O1 Ca1 119.1(3)
C46 O2 C43 107.1(5)
C46 O2 Ca1 119.9(4)
C43 O2 Ca1 121.5(4)
C5 N1 C1 120.8(7)
C5 N1 Ca1 146.0(6)
C1 N1 Ca1 93.1(4)
C5A N1A C1A 119.9(8)
C5A N1A Ca1 147.2(8)
C1A N1A Ca1 92.8(5)
C1 N2 Si1 129.5(7)
C1 N2 Ca1 94.6(5)
Si1 N2 Ca1 135.8(5)
C1A N2A Si1A 120.4(11)
C1A N2A Ca1 96.7(6)
Si1A N2A Ca1 136.8(8)
C24 N3 C20 121.1(7)
C24 N3 Ca1 146.2(7)
C20 N3 Ca1 92.3(4)
C24A N3A C20A 118.4(9)
C24A N3A Ca1 150.0(9)
C20A N3A Ca1 91.6(6)
C20 N4 Si2 131.0(7)
C20 N4 Ca1 95.2(5)
Si2 N4 Ca1 133.9(5)
C20A N4A Si2A 119.1(12)
C20A N4A Ca1 99.1(7)
Si2A N4A Ca1 140.5(10)
N2 C1 N1 115.6(6)
N2 C1 C2 125.1(8)
N1 C1 C2 119.1(7)
N2A C1A N1A 114.7(8)
N2A C1A C2A 126.1(10)
N1A C1A C2A 118.7(8)
C3 C2 C1 119.0(7)
C3 C2 H2 120.5
C1 C2 H2 120.5
C3A C2A C1A 119.7(9)
C3A C2A H2A 120.2
C1A C2A H2A 120.2
C2 C3 C4 120.4(7)
C2 C3 H3 119.8
C4 C3 H3 119.8
C2A C3A C4A 120.4(9)
C2A C3A H3A 119.8
C4A C3A H3A 119.8
C5 C4 C3 118.6(7)
C5 C4 H4 120.7
C3 C4 H4 120.7
C5A C4A C3A 118.2(9)
C5A C4A H4A 120.9
C3A C4A H4A 120.9
N1 C5 C4 121.8(7)
N1 C5 C6 116.4(7)
C4 C5 C6 121.6(7)
N1A C5A C4A 122.8(9)
N1A C5A C6A 115.4(9)
C4A C5A C6A 121.7(9)
C5A C6A H6AA 109.5
C5A C6A H6AB 109.5
H6AA C6A H6AB 109.5
C5A C6A H6AC 109.5
H6AA C6A H6AC 109.5
H6AB C6A H6AC 109.5
Si1A C7A H7AA 109.5
Si1A C7A H7AB 109.5
H7AA C7A H7AB 109.5
Si1A C7A H7AC 109.5
H7AA C7A H7AC 109.5
H7AB C7A H7AC 109.5
C13 C8 C9 116.9(6)
C13 C8 Si1 122.7(6)
C9 C8 Si1 120.4(6)
C9A C8A C13A 116.6(8)
C9A C8A Si1A 121.4(8)
C13A C8A Si1A 121.8(8)
C10 C9 C8 121.6(7)
C10 C9 H9 119.2
C8 C9 H9 119.2
C10A C9A C8A 122.2(8)
C10A C9A H9A 118.9
C8A C9A H9A 118.9
C11 C10 C9 120.4(7)
C11 C10 H10 119.8
C9 C10 H10 119.8
C11A C10A C9A 119.9(8)
C11A C10A H10A 120.1
C9A C10A H10A 120.1
C10 C11 C12 119.1(7)
C10 C11 H11 120.4
C12 C11 H11 120.4
C10A C11A C12A 119.6(8)
C10A C11A H11A 120.2
C12A C11A H11A 120.2
C11 C12 C13 120.0(7)
C11 C12 H12 120.0
C13 C12 H12 120.0
C11A C12A C13A 119.9(8)
C11A C12A H12A 120.1
C13A C12A H12A 120.1
C8 C13 C12 122.0(6)
C8 C13 H13 119.0
C12 C13 H13 119.0
C8A C13A C12A 121.6(7)
C8A C13A H13A 119.2
C12A C13A H13A 119.2
C19 C14 C15 116.9(7)
C19 C14 Si1 123.8(6)
C15 C14 Si1 119.1(6)
C19A C14A C15A 117.2(8)
C19A C14A Si1A 122.7(8)
C15A C14A Si1A 119.8(8)
C16 C15 C14 121.6(6)
C16 C15 H15 119.2
C14 C15 H15 119.2
C16A C15A C14A 121.3(8)
C16A C15A H15A 119.3
C14A C15A H15A 119.3
C17 C16 C15 120.3(6)
C17 C16 H16 119.9
C15 C16 H16 119.9
C17A C16A C15A 120.1(7)
C17A C16A H16A 120.0
C15A C16A H16A 120.0
C16 C17 C18 119.2(7)
C16 C17 H17 120.4
C18 C17 H17 120.4
C16A C17A C18A 119.6(8)
C16A C17A H17A 120.2
C18A C17A H17A 120.2
C17 C18 C19 120.0(7)
C17 C18 H18 120.0
C19 C18 H18 120.0
C17A C18A C19A 119.6(8)
C17A C18A H18A 120.2
C19A C18A H18A 120.2
C14 C19 C18 121.8(6)
C14 C19 H19 119.1
C18 C19 H19 119.1
C14A C19A C18A 121.4(7)
C14A C19A H19A 119.3
C18A C19A H19A 119.3
N4 C20 N3 115.9(7)
N4 C20 C21 126.0(8)
N3 C20 C21 118.0(7)
N4A C20A N3A 114.0(9)
N4A C20A C21A 126.2(12)
N3A C20A C21A 119.7(9)
C22 C21 C20 119.3(8)
C22 C21 H21 120.4
C20 C21 H21 120.4
C22A C21A C20A 120.1(10)
C22A C21A H21A 119.9
C20A C21A H21A 119.9
C21 C22 C23 121.3(7)
C21 C22 H22 119.3
C23 C22 H22 119.3
C21A C22A C23A 119.2(10)
C21A C22A H22A 120.4
C23A C22A H22A 120.4
C24 C23 C22 117.5(7)
C24 C23 H23 121.3
C22 C23 H23 121.3
C24A C23A C22A 118.4(10)
C24A C23A H23A 120.8
C22A C23A H23A 120.8
N3 C24 C23 122.6(8)
N3 C24 C25 116.8(7)
C23 C24 C25 120.6(8)
N3A C24A C23A 124.0(10)
N3A C24A C25A 113.4(10)
C23A C24A C25A 122.4(10)
C24A C25A H25D 109.5
C24A C25A H25E 109.5
H25D C25A H25E 109.5
C24A C25A H25F 109.5
H25D C25A H25F 109.5
H25E C25A H25F 109.5
Si2A C26A H26D 109.5
Si2A C26A H26E 109.5
H26D C26A H26E 109.5
Si2A C26A H26F 109.5
H26D C26A H26F 109.5
H26E C26A H26F 109.5
C32 C27 C28 116.5(6)
C32 C27 Si2 119.9(6)
C28 C27 Si2 123.5(7)
C28A C27A C32A 117.8(8)
C28A C27A Si2A 121.7(8)
C32A C27A Si2A 120.4(9)
C29 C28 C27 122.6(7)
C29 C28 H28 118.7
C27 C28 H28 118.7
C27A C28A C29A 121.0(8)
C27A C28A H28A 119.5
C29A C28A H28A 119.5
C30 C29 C28 119.3(7)
C30 C29 H29 120.4
C28 C29 H29 120.4
C30A C29A C28A 119.0(8)
C30A C29A H29A 120.5
C28A C29A H29A 120.5
C29 C30 C31 119.8(8)
C29 C30 H30 120.1
C31 C30 H30 120.1
C29A C30A C31A 120.6(9)
C29A C30A H30A 119.7
C31A C30A H30A 119.7
C30 C31 C32 119.5(7)
C30 C31 H31 120.2
C32 C31 H31 120.2
C30A C31A C32A 118.9(8)
C30A C31A H31A 120.6
C32A C31A H31A 120.6
C27 C32 C31 122.1(7)
C27 C32 H32 119.0
C31 C32 H32 119.0
C27A C32A C31A 121.5(8)
C27A C32A H32A 119.3
C31A C32A H32A 119.3
C38 C33 C34 117.8(6)
C38 C33 Si2 122.7(5)
C34 C33 Si2 119.4(6)
C38A C33A C34A 117.6(8)
C38A C33A Si2A 120.7(8)
C34A C33A Si2A 121.3(7)
C35 C34 C33 121.3(6)
C35 C34 H34 119.3
C33 C34 H34 119.3
C33A C34A C35A 121.2(8)
C33A C34A H34A 119.4
C35A C34A H34A 119.4
C36 C35 C34 119.9(6)
C36 C35 H35 120.1
C34 C35 H35 120.1
C36A C35A C34A 120.1(8)
C36A C35A H35A 119.9
C34A C35A H35A 119.9
C37 C36 C35 120.0(7)
C37 C36 H36 120.0
C35 C36 H36 120.0
C37A C36A C35A 119.5(9)
C37A C36A H36A 120.2
C35A C36A H36A 120.2
C36 C37 C38 119.6(6)
C36 C37 H37 120.2
C38 C37 H37 120.2
C36A C37A C38A 119.9(8)
C36A C37A H37A 120.1
C38A C37A H37A 120.1
C33 C38 C37 121.3(6)
C33 C38 H38 119.3
C37 C38 H38 119.3
C33A C38A C37A 121.5(8)
C33A C38A H38A 119.3
C37A C38A H38A 119.3
O1 C39 C40 106.9(5)
O1 C39 H39A 110.3
C40 C39 H39A 110.3
O1 C39 H39B 110.3
C40 C39 H39B 110.3
H39A C39 H39B 108.6
C41 C40 C39 102.4(5)
C41 C40 H40A 111.3
C39 C40 H40A 111.3
C41 C40 H40B 111.3
C39 C40 H40B 111.3
H40A C40 H40B 109.2
C42 C41 C40 101.9(5)
C42 C41 H41A 111.4
C40 C41 H41A 111.4
C42 C41 H41B 111.4
C40 C41 H41B 111.4
H41A C41 H41B 109.2
O1 C42 C41 104.6(5)
O1 C42 H42A 110.8
C41 C42 H42A 110.8
O1 C42 H42B 110.8
C41 C42 H42B 110.8
H42A C42 H42B 108.9
O2 C43 C44 105.9(6)
O2 C43 C44A 105.5(8)
C44 C43 C44A 57.2(10)
O2 C43 H43A 110.5
C44 C43 H43A 110.5
C44A C43 H43A 57.2
O2 C43 H43B 110.5
C44 C43 H43B 110.5
C44A C43 H43B 144.0
H43A C43 H43B 108.7
O2 C43 H43C 110.6
C44 C43 H43C 143.4
C44A C43 H43C 110.6
H43A C43 H43C 55.3
H43B C43 H43C 56.7
O2 C43 H43D 110.6
C44 C43 H43D 56.9
C44A C43 H43D 110.6
H43A C43 H43D 138.8
H43B C43 H43D 55.5
H43C C43 H43D 108.8
C43 C44 C45 98.2(9)
C43 C44 H44A 112.1
C45 C44 H44A 112.1
C43 C44 H44B 112.1
C45 C44 H44B 112.1
H44A C44 H44B 109.8
C45A C44A C43 104.8(10)
C45A C44A H44C 110.8
C43 C44A H44C 110.8
C45A C44A H44D 110.8
C43 C44A H44D 110.8
H44C C44A H44D 108.9
C46 C45 C44 105.4(9)
C46 C45 H45A 110.7
C44 C45 H45A 110.7
C46 C45 H45B 110.7
C44 C45 H45B 110.7
H45A C45 H45B 108.8
C44A C45A C46 105.1(11)
C44A C45A H45C 110.7
C46 C45A H45C 110.7
C44A C45A H45D 110.7
C46 C45A H45D 110.7
H45C C45A H45D 108.8
O2 C46 C45 104.4(6)
O2 C46 C45A 106.9(7)
O2 C46 H46A 110.9
C45 C46 H46A 110.9
C45A C46 H46A 131.6
O2 C46 H46B 110.9
C45 C46 H46B 110.9
C45A C46 H46B 83.8
H46A C46 H46B 108.9
O2 C46 H46C 110.3
C45 C46 H46C 85.4
C45A C46 H46C 110.3
H46B C46 H46C 129.5
O2 C46 H46D 110.3
C45 C46 H46D 134.3
C45A C46 H46D 110.3
H46A C46 H46D 83.7
H46C C46 H46D 108.6

loop_
_geom_bond_atom_site_label_1
_geom_bond_atom_site_label_2
_geom_bond_distance
Ca1 N4A 2.367(12)
Ca1 O1 2.400(4)
Ca1 O2 2.404(5)
Ca1 N2 2.412(7)
Ca1 N4 2.415(8)
Ca1 N2A 2.415(10)
Ca1 N1 2.439(7)
Ca1 N3 2.465(7)
Ca1 N1A 2.492(9)
Ca1 N3A 2.505(10)
Si1 N2 1.717(11)
Si1 C7 1.876(10)
Si1 C8 1.891(8)
Si1 C14 1.903(8)
Si1A N2A 1.714(19)
Si1A C7A 1.870(13)
Si1A C8A 1.889(12)
Si1A C14A 1.898(10)
Si2 N4 1.731(9)
Si2 C27 1.890(8)
Si2 C26 1.900(9)
Si2 C33 1.905(7)
Si2A N4A 1.649(12)
Si2A C26A 1.887(13)
Si2A C33A 1.899(10)
Si2A C27A 1.900(10)
O1 C39 1.459(7)
O1 C42 1.462(7)
O2 C46 1.453(7)
O2 C43 1.454(7)
N1 C5 1.346(8)
N1 C1 1.367(9)
N1A C5A 1.352(11)
N1A C1A 1.371(11)
N2 C1 1.356(9)
N2A C1A 1.351(11)
N3 C24 1.335(9)
N3 C20 1.374(10)
N3A C24A 1.349(11)
N3A C20A 1.373(12)
N4 C20 1.347(9)
N4A C20A 1.328(12)
C1 C2 1.417(9)
C1A C2A 1.434(11)
C2 C3 1.379(10)
C2 H2 0.9500
C2A C3A 1.368(12)
C2A H2A 0.9500
C3 C4 1.393(11)
C3 H3 0.9500
C3A C4A 1.394(13)
C3A H3A 0.9500
C4 C5 1.375(10)
C4 H4 0.9500
C4A C5A 1.378(12)
C4A H4A 0.9500
C5 C6 1.501(10)
C5A C6A 1.502(12)
C6 H6A 0.9800
C6 H6B 0.9800
C6 H6C 0.9800
C6A H6AA 0.9800
C6A H6AB 0.9800
C6A H6AC 0.9800
C7 H7A 0.9800
C7 H7B 0.9800
C7 H7C 0.9800
C7A H7AA 0.9800
C7A H7AB 0.9800
C7A H7AC 0.9800
C8 C13 1.383(9)
C8 C9 1.395(9)
C8A C9A 1.390(10)
C8A C13A 1.392(10)
C9 C10 1.387(9)
C9 H9 0.9500
C9A C10A 1.389(10)
C9A H9A 0.9500
C10 C11 1.378(9)
C10 H10 0.9500
C10A C11A 1.375(11)
C10A H10A 0.9500
C11 C12 1.381(9)
C11 H11 0.9500
C11A C12A 1.378(11)
C11A H11A 0.9500
C12 C13 1.393(9)
C12 H12 0.9500
C12A C13A 1.398(10)
C12A H12A 0.9500
C13 H13 0.9500
C13A H13A 0.9500
C14 C19 1.379(9)
C14 C15 1.399(9)
C14A C19A 1.385(10)
C14A C15A 1.394(10)
C15 C16 1.388(9)
C15 H15 0.9500
C15A C16A 1.385(10)
C15A H15A 0.9500
C16 C17 1.375(9)
C16 H16 0.9500
C16A C17A 1.378(11)
C16A H16A 0.9500
C17 C18 1.382(9)
C17 H17 0.9500
C17A C18A 1.381(10)
C17A H17A 0.9500
C18 C19 1.394(9)
C18 H18 0.9500
C18A C19A 1.397(10)
C18A H18A 0.9500
C19 H19 0.9500
C19A H19A 0.9500
C20 C21 1.438(9)
C20A C21A 1.431(12)
C21 C22 1.368(10)
C21 H21 0.9500
C21A C22A 1.367(13)
C21A H21A 0.9500
C22 C23 1.388(11)
C22 H22 0.9500
C22A C23A 1.402(13)
C22A H22A 0.9500
C23 C24 1.388(10)
C23 H23 0.9500
C23A C24A 1.373(12)
C23A H23A 0.9500
C24 C25 1.496(11)
C24A C25A 1.498(13)
C25 H25A 0.9800
C25 H25B 0.9800
C25 H25C 0.9800
C25A H25D 0.9800
C25A H25E 0.9800
C25A H25F 0.9800
C26 H26A 0.9800
C26 H26B 0.9800
C26 H26C 0.9800
C26A H26D 0.9800
C26A H26E 0.9800
C26A H26F 0.9800
C27 C32 1.384(9)
C27 C28 1.393(9)
C27A C28A 1.385(11)
C27A C32A 1.387(10)
C28 C29 1.385(9)
C28 H28 0.9500
C28A C29A 1.408(10)
C28A H28A 0.9500
C29 C30 1.376(10)
C29 H29 0.9500
C29A C30A 1.362(11)
C29A H29A 0.9500
C30 C31 1.388(10)
C30 H30 0.9500
C30A C31A 1.379(11)
C30A H30A 0.9500
C31 C32 1.390(9)
C31 H31 0.9500
C31A C32A 1.393(10)
C31A H31A 0.9500
C32 H32 0.9500
C32A H32A 0.9500
C33 C38 1.382(9)
C33 C34 1.391(8)
C33A C38A 1.386(10)
C33A C34A 1.389(10)
C34 C35 1.390(9)
C34 H34 0.9500
C34A C35A 1.393(10)
C34A H34A 0.9500
C35 C36 1.379(9)
C35 H35 0.9500
C35A C36A 1.380(11)
C35A H35A 0.9500
C36 C37 1.377(9)
C36 H36 0.9500
C36A C37A 1.379(11)
C36A H36A 0.9500
C37 C38 1.401(8)
C37 H37 0.9500
C37A C38A 1.394(10)
C37A H37A 0.9500
C38 H38 0.9500
C38A H38A 0.9500
C39 C40 1.530(7)
C39 H39A 0.9900
C39 H39B 0.9900
C40 C41 1.520(8)
C40 H40A 0.9900
C40 H40B 0.9900
C41 C42 1.507(8)
C41 H41A 0.9900
C41 H41B 0.9900
C42 H42A 0.9900
C42 H42B 0.9900
C43 C44 1.456(11)
C43 C44A 1.571(12)
C43 H43A 0.9900
C43 H43B 0.9900
C43 H43C 0.9900
C43 H43D 0.9900
C44 C45 1.514(12)
C44 H44A 0.9900
C44 H44B 0.9900
C44A C45A 1.529(14)
C44A H44C 0.9900
C44A H44D 0.9900
C45 C46 1.465(11)
C45 H45A 0.9900
C45 H45B 0.9900
C45A C46 1.555(13)
C45A H45C 0.9900
C45A H45D 0.9900
C46 H46A 0.9900
C46 H46B 0.9900
C46 H46C 0.9900
C46 H46D 0.9900

loop_
_geom_torsion_atom_site_label_1
_geom_torsion_atom_site_label_2
_geom_torsion_atom_site_label_3
_geom_torsion_atom_site_label_4
_geom_torsion
N4A Ca1 O1 C39 43.1(5)
O2 Ca1 O1 C39 -165.6(4)
N2 Ca1 O1 C39 -82.5(8)
N4 Ca1 O1 C39 45.6(4)
N2A Ca1 O1 C39 -101.2(10)
N1 Ca1 O1 C39 -77.5(6)
N3 Ca1 O1 C39 102.0(4)
N1A Ca1 O1 C39 -82.7(8)
N3A Ca1 O1 C39 98.3(5)
N4A Ca1 O1 C42 -93.9(5)
O2 Ca1 O1 C42 57.4(4)
N2 Ca1 O1 C42 140.5(7)
N4 Ca1 O1 C42 -91.4(5)
N2A Ca1 O1 C42 121.8(10)
N1 Ca1 O1 C42 145.5(6)
N3 Ca1 O1 C42 -35.0(5)
N1A Ca1 O1 C42 140.3(8)
N3A Ca1 O1 C42 -38.7(5)
N4A Ca1 O2 C46 -100(2)
O1 Ca1 O2 C46 -172.8(5)
N2 Ca1 O2 C46 36.0(5)
N4 Ca1 O2 C46 -95.8(11)
N2A Ca1 O2 C46 32.3(5)
N1 Ca1 O2 C46 92.5(5)
N3 Ca1 O2 C46 -84.7(6)
N1A Ca1 O2 C46 88.3(5)
N3A Ca1 O2 C46 -82.4(9)
N4A Ca1 O2 C43 121(2)
O1 Ca1 O2 C43 48.4(5)
N2 Ca1 O2 C43 -102.8(5)
N4 Ca1 O2 C43 125.4(11)
N2A Ca1 O2 C43 -106.5(6)
N1 Ca1 O2 C43 -46.3(5)
N3 Ca1 O2 C43 136.5(6)
N1A Ca1 O2 C43 -50.5(5)
N3A Ca1 O2 C43 138.8(9)
N4A Ca1 N1 C5 -91(3)
O1 Ca1 N1 C5 -1(2)
O2 Ca1 N1 C5 82(2)
N2 Ca1 N1 C5 176(2)
N4 Ca1 N1 C5 -93(2)
N2A Ca1 N1 C5 167(2)
N1A Ca1 N1 C5 124(9)
N4A Ca1 N1 C1 94.2(15)
O1 Ca1 N1 C1 -175.8(9)
O2 Ca1 N1 C1 -93.2(9)
N2 Ca1 N1 C1 1.3(8)
N4 Ca1 N1 C1 92.1(11)
N2A Ca1 N1 C1 -8.4(9)
N1A Ca1 N1 C1 -51(7)
N4A Ca1 N1A C5A -87(4)
O1 Ca1 N1A C5A 6(4)
O2 Ca1 N1A C5A 88(4)
N2 Ca1 N1A C5A -174(4)
N4 Ca1 N1A C5A -89(4)
N2A Ca1 N1A C5A 176(4)
N1 Ca1 N1A C5A -50(5)
N4A Ca1 N1A C1A 98.3(19)
O1 Ca1 N1A C1A -168.6(15)
O2 Ca1 N1A C1A -86.9(15)
N2 Ca1 N1A C1A 11.5(13)
N4 Ca1 N1A C1A 95.9(16)
N2A Ca1 N1A C1A 1.0(13)
N1 Ca1 N1A C1A 135(8)
C7 Si1 N2 C1 66.1(15)
C8 Si1 N2 C1 -52.9(15)
C14 Si1 N2 C1 -169.4(13)
C7 Si1 N2 Ca1 -109.0(10)
C8 Si1 N2 Ca1 132.0(9)
C14 Si1 N2 Ca1 15.5(13)
N4A Ca1 N2 C1 -116.4(9)
O1 Ca1 N2 C1 4.7(12)
O2 Ca1 N2 C1 85.1(8)
N4 Ca1 N2 C1 -119.5(8)
N2A Ca1 N2 C1 109(3)
N1 Ca1 N2 C1 -1.3(8)
N3 Ca1 N2 C1 179.5(8)
N1A Ca1 N2 C1 5.0(11)
N3A Ca1 N2 C1 -176.2(8)
N4A Ca1 N2 Si1 59.9(11)
O1 Ca1 N2 Si1 -179.0(6)
O2 Ca1 N2 Si1 -98.6(10)
N4 Ca1 N2 Si1 56.8(11)
N2A Ca1 N2 Si1 -75(3)
N1 Ca1 N2 Si1 174.9(12)
N3 Ca1 N2 Si1 -4.3(12)
N1A Ca1 N2 Si1 -178.8(15)
N3A Ca1 N2 Si1 0.1(12)
C7A Si1A N2A C1A 73(2)
C8A Si1A N2A C1A -61(2)
C14A Si1A N2A C1A -178.0(17)
C7A Si1A N2A Ca1 -72.7(19)
C8A Si1A N2A Ca1 153.8(12)
C14A Si1A N2A Ca1 36.7(18)
N4A Ca1 N2A C1A -118.8(13)
O1 Ca1 N2A C1A 21(2)
O2 Ca1 N2A C1A 85.2(13)
N2 Ca1 N2A C1A -71(3)
N4 Ca1 N2A C1A -122.0(13)
N1 Ca1 N2A C1A -6.2(13)
N3 Ca1 N2A C1A 175.0(12)
N1A Ca1 N2A C1A -1.0(14)
N3A Ca1 N2A C1A 179.7(13)
N4A Ca1 N2A Si1A 31.6(17)
O1 Ca1 N2A Si1A 171.7(9)
O2 Ca1 N2A Si1A -124.4(15)
N2 Ca1 N2A Si1A 80(3)
N4 Ca1 N2A Si1A 28.4(17)
N1 Ca1 N2A Si1A 144.1(18)
N3 Ca1 N2A Si1A -34.6(17)
N1A Ca1 N2A Si1A 149.4(19)
N3A Ca1 N2A Si1A -29.9(18)
N4A Ca1 N3 C24 -176(2)
O1 Ca1 N3 C24 95.3(19)
O2 Ca1 N3 C24 12.7(19)
N2 Ca1 N3 C24 -82(2)
N4 Ca1 N3 C24 -174(2)
N2A Ca1 N3 C24 -73(2)
N3A Ca1 N3 C24 -138(13)
N4A Ca1 N3 C20 -4.9(18)
O1 Ca1 N3 C20 -93.4(13)
O2 Ca1 N3 C20 -176.0(13)
N2 Ca1 N3 C20 89.2(14)
N4 Ca1 N3 C20 -3.1(13)
N2A Ca1 N3 C20 98.7(14)
N3A Ca1 N3 C20 34(11)
N4A Ca1 N3A C24A -178(5)
O1 Ca1 N3A C24A 95(4)
O2 Ca1 N3A C24A 12(4)
N2 Ca1 N3A C24A -84(4)
N4 Ca1 N3A C24A -177(4)
N2A Ca1 N3A C24A -75(4)
N3 Ca1 N3A C24A 42(9)
O1 Ca1 N3A C20A -88(2)
O2 Ca1 N3A C20A -171(2)
N2 Ca1 N3A C20A 93(2)
N4 Ca1 N3A C20A 1(2)
N2A Ca1 N3A C20A 102(2)
N3 Ca1 N3A C20A -141(13)
C27 Si2 N4 C20 -49(3)
C26 Si2 N4 C20 75(3)
C33 Si2 N4 C20 -164(2)
C27 Si2 N4 Ca1 131.9(15)
C26 Si2 N4 Ca1 -104.9(16)
C33 Si2 N4 Ca1 16.8(19)
N4A Ca1 N4 C20 150(29)
O1 Ca1 N4 C20 91.7(15)
O2 Ca1 N4 C20 17(2)
N2 Ca1 N4 C20 -112.0(15)
N2A Ca1 N4 C20 -104.7(15)
N1 Ca1 N4 C20 -173.5(14)
N3 Ca1 N4 C20 3.1(13)
N1A Ca1 N4 C20 -168.7(14)
N3A Ca1 N4 C20 -0.4(17)
N4A Ca1 N4 Si2 -30(26)
O1 Ca1 N4 Si2 -88.7(16)
O2 Ca1 N4 Si2 -163.8(9)
N2 Ca1 N4 Si2 67.7(17)
N2A Ca1 N4 Si2 75.0(17)
N1 Ca1 N4 Si2 6(2)
N3 Ca1 N4 Si2 -177(2)
N1A Ca1 N4 Si2 11(2)
N3A Ca1 N4 Si2 179(2)
C26A Si2A N4A C20A 70(4)
C33A Si2A N4A C20A -177(4)
C27A Si2A N4A C20A -60(4)
C26A Si2A N4A Ca1 -94(3)
C33A Si2A N4A Ca1 19(4)
C27A Si2A N4A Ca1 137(3)
O1 Ca1 N4A C20A 94(3)
O2 Ca1 N4A C20A 23(4)
N2 Ca1 N4A C20A -110(3)
N4 Ca1 N4A C20A -27(26)
N2A Ca1 N4A C20A -103(3)
N1 Ca1 N4A C20A -172(3)
N3 Ca1 N4A C20A 5(3)
N1A Ca1 N4A C20A -167(3)
N3A Ca1 N4A C20A 1(3)
O1 Ca1 N4A Si2A -101(4)
O2 Ca1 N4A Si2A -172(2)
N2 Ca1 N4A Si2A 55(4)
N4 Ca1 N4A Si2A 138(31)
N2A Ca1 N4A Si2A 62(4)
N1 Ca1 N4A Si2A -7(4)
N3 Ca1 N4A Si2A 170(4)
N1A Ca1 N4A Si2A -2(4)
N3A Ca1 N4A Si2A 167(4)
Si1 N2 C1 N1 -174.4(12)
Ca1 N2 C1 N1 2.2(14)
Si1 N2 C1 C2 1(2)
Ca1 N2 C1 C2 177.3(13)
C5 N1 C1 N2 -178.9(15)
Ca1 N1 C1 N2 -2.1(14)
C5 N1 C1 C2 6(2)
Ca1 N1 C1 C2 -177.6(12)
Si1A N2A C1A N1A -155.3(19)
Ca1 N2A C1A N1A 2(2)
Si1A N2A C1A C2A 33(3)
Ca1 N2A C1A C2A -171(2)
C5A N1A C1A N2A -178(2)
Ca1 N1A C1A N2A -2(2)
C5A N1A C1A C2A -6(4)
Ca1 N1A C1A C2A 171.2(19)
N2 C1 C2 C3 179.4(13)
N1 C1 C2 C3 -6(2)
N2A C1A C2A C3A 175(2)
N1A C1A C2A C3A 3(3)
C1 C2 C3 C4 3(2)
C1A C2A C3A C4A 0(3)
C2 C3 C4 C5 1(2)
C2A C3A C4A C5A -1(3)
C1 N1 C5 C4 -3(2)
Ca1 N1 C5 C4 -176.7(15)
C1 N1 C5 C6 -177.8(15)
Ca1 N1 C5 C6 8(3)
C3 C4 C5 N1 -1(2)
C3 C4 C5 C6 174.4(15)
C1A N1A C5A C4A 6(4)
Ca1 N1A C5A C4A -168(3)
C1A N1A C5A C6A -177(3)
Ca1 N1A C5A C6A 8(5)
C3A C4A C5A N1A -3(4)
C3A C4A C5A C6A -179(2)
N2 Si1 C8 C13 -17.1(13)
C7 Si1 C8 C13 -138.4(11)
C14 Si1 C8 C13 100.8(15)
N2 Si1 C8 C9 165.5(10)
C7 Si1 C8 C9 44.1(13)
C14 Si1 C8 C9 -76.7(15)
N2A Si1A C8A C9A 143.0(15)
C7A Si1A C8A C9A 7(2)
C14A Si1A C8A C9A -102(2)
N2A Si1A C8A C13A -42(2)
C7A Si1A C8A C13A -177.4(16)
C14A Si1A C8A C13A 74(2)
C13 C8 C9 C10 -1.9(18)
Si1 C8 C9 C10 175.7(10)
C13A C8A C9A C10A 4(3)
Si1A C8A C9A C10A 179.4(14)
C8 C9 C10 C11 1.9(18)
C8A C9A C10A C11A -1(3)
C9 C10 C11 C12 -1.1(18)
C9A C10A C11A C12A -2(3)
C10 C11 C12 C13 0.4(18)
C10A C11A C12A C13A 3(3)
C9 C8 C13 C12 1.1(18)
Si1 C8 C13 C12 -176.4(10)
C11 C12 C13 C8 -0.4(18)
C9A C8A C13A C12A -3(3)
Si1A C8A C13A C12A -178.5(14)
C11A C12A C13A C8A 0(3)
N2 Si1 C14 C19 118(2)
C7 Si1 C14 C19 -118(2)
C8 Si1 C14 C19 -1(3)
N2 Si1 C14 C15 -56(2)
C7 Si1 C14 C15 67(2)
C8 Si1 C14 C15 -175.9(19)
N2A Si1A C14A C19A 116(4)
C7A Si1A C14A C19A -124(4)
C8A Si1A C14A C19A -10(4)
N2A Si1A C14A C15A -70(4)
C7A Si1A C14A C15A 49(4)
C8A Si1A C14A C15A 164(3)
C19 C14 C15 C16 4(3)
Si1 C14 C15 C16 179.0(15)
C19A C14A C15A C16A -9(5)
Si1A C14A C15A C16A 178(3)
C14 C15 C16 C17 -1(3)
C14A C15A C16A C17A 2(4)
C15 C16 C17 C18 -2(2)
C15A C16A C17A C18A 5(3)
C16 C17 C18 C19 2(2)
C16A C17A C18A C19A -7(3)
C15 C14 C19 C18 -4(3)
Si1 C14 C19 C18 -178.6(16)
C17 C18 C19 C14 1(2)
C15A C14A C19A C18A 7(5)
Si1A C14A C19A C18A -179(3)
C17A C18A C19A C14A 0(4)
Si2 N4 C20 N3 175.1(19)
Ca1 N4 C20 N3 -5(2)
Si2 N4 C20 C21 -1(4)
Ca1 N4 C20 C21 178(2)
C24 N3 C20 N4 179.5(19)
Ca1 N3 C20 N4 5(2)
C24 N3 C20 C21 -4(3)
Ca1 N3 C20 C21 -178.2(19)
Si2A N4A C20A N3A -171(3)
Ca1 N4A C20A N3A -2(4)
Si2A N4A C20A C21A 4(7)
Ca1 N4A C20A C21A 173(4)
C24A N3A C20A N4A -180(4)
Ca1 N3A C20A N4A 2(4)
C24A N3A C20A C21A 4(5)
Ca1 N3A C20A C21A -174(4)
N4 C20 C21 C22 179(2)
N3 C20 C21 C22 3(3)
N4A C20A C21A C22A 180(4)
N3A C20A C21A C22A -5(5)
C20 C21 C22 C23 -3(2)
C20A C21A C22A C23A 3(4)
C21 C22 C23 C24 2.7(16)
C21A C22A C23A C24A 0(3)
C20 N3 C24 C23 4(2)
Ca1 N3 C24 C23 174.0(14)
C20 N3 C24 C25 -176.7(17)
Ca1 N3 C24 C25 -7(2)
C22 C23 C24 N3 -3.4(17)
C22 C23 C24 C25 177.4(10)
C20A N3A C24A C23A -2(4)
Ca1 N3A C24A C23A 175(3)
C20A N3A C24A C25A -177(3)
Ca1 N3A C24A C25A 0(5)
C22A C23A C24A N3A 0(3)
C22A C23A C24A C25A 174.7(19)
N4 Si2 C27 C32 -21(2)
C26 Si2 C27 C32 -140.4(16)
C33 Si2 C27 C32 99.7(17)
N4 Si2 C27 C28 163.8(15)
C26 Si2 C27 C28 44(2)
C33 Si2 C27 C28 -75.4(17)
N4A Si2A C27A C28A 161(3)
C26A Si2A C27A C28A 18(3)
C33A Si2A C27A C28A -92(3)
N4A Si2A C27A C32A -23(4)
C26A Si2A C27A C32A -166(3)
C33A Si2A C27A C32A 84(3)
C32 C27 C28 C29 -2(2)
Si2 C27 C28 C29 172.9(11)
C32A C27A C28A C29A 0(5)
Si2A C27A C28A C29A 176(2)
C27 C28 C29 C30 5.1(19)
C27A C28A C29A C30A -7(4)
C28 C29 C30 C31 -6.1(18)
C28A C29A C30A C31A 13(3)
C29 C30 C31 C32 4.5(18)
C29A C30A C31A C32A -12(3)
C28 C27 C32 C31 1(3)
Si2 C27 C32 C31 -174.7(11)
C30 C31 C32 C27 -2(2)
C28A C27A C32A C31A 2(5)
Si2A C27A C32A C31A -174(2)
C30A C31A C32A C27A 4(4)
N4 Si2 C33 C38 115.1(14)
C27 Si2 C33 C38 -8.3(12)
C26 Si2 C33 C38 -127.7(11)
N4 Si2 C33 C34 -61.9(14)
C27 Si2 C33 C34 174.7(10)
C26 Si2 C33 C34 55.3(13)
N4A Si2A C33A C38A 124(2)
C26A Si2A C33A C38A -102(2)
C27A Si2A C33A C38A 10(2)
N4A Si2A C33A C34A -63(3)
C26A Si2A C33A C34A 71(2)
C27A Si2A C33A C34A -177.1(17)
C38 C33 C34 C35 1.4(19)
Si2 C33 C34 C35 178.5(10)
C38A C33A C34A C35A -2(3)
Si2A C33A C34A C35A -175.2(17)
C33 C34 C35 C36 0.2(18)
C33A C34A C35A C36A 2(3)
C34 C35 C36 C37 -1.2(17)
C34A C35A C36A C37A -2(3)
C35 C36 C37 C38 0.6(17)
C35A C36A C37A C38A 3(3)
C34 C33 C38 C37 -2.1(18)
Si2 C33 C38 C37 -179.1(9)
C36 C37 C38 C33 1.1(17)
C34A C33A C38A C37A 3(3)
Si2A C33A C38A C37A 176.4(17)
C36A C37A C38A C33A -4(3)
C42 O1 C39 C40 2.3(6)
Ca1 O1 C39 C40 -139.0(4)
O1 C39 C40 C41 22.2(7)
C39 C40 C41 C42 -37.3(7)
C39 O1 C42 C41 -26.3(6)
Ca1 O1 C42 C41 115.5(4)
C40 C41 C42 O1 39.7(6)
C46 O2 C43 C44 26.4(9)
Ca1 O2 C43 C44 169.7(6)
C46 O2 C43 C44A -33.2(11)
Ca1 O2 C43 C44A 110.1(10)
O2 C43 C44 C45 -40.7(10)
C44A C43 C44 C45 57.7(10)
O2 C43 C44A C45A 22.7(18)
C44 C43 C44A C45A -76.5(15)
C43 C44 C45 C46 41.4(12)
C43 C44A C45A C46 -5(2)
C43 O2 C46 C45 0.9(10)
Ca1 O2 C46 C45 -143.1(8)
C43 O2 C46 C45A 30.6(12)
Ca1 O2 C46 C45A -113.4(11)
C44 C45 C46 O2 -26.7(12)
C44 C45 C46 C45A -126(2)
C44A C45A C46 O2 -15.2(19)
C44A C45A C46 C45 73.9(19)
